data_4304267
loop_
_publ_author_name
'Grigory B. Nikiforov'
'Herbert W. Roesky'
'Peter G. Jones'
'J\"org Magull'
'Arne Ringe'
'Rainer B. Oswald'

_publ_contact_author_address
;Institut fuer Anorganische Chemie
Universitaet Goettingen
Tammannstr. 4
37077 Goettingen
Germany
;
_publ_contact_author_email hroesky@gwdg.de
_publ_contact_author_fax '0049 /551 /39-3373'
_publ_contact_author_name 'Herbert W. Roesky'
_publ_contact_author_phone '0049/ 551/ 39-3001'
_publ_section_title
;
Preparation of Ti(IV) Fluoride N-Heterocyclic Carbene Complexes
;
_journal_name_full 'Inorganic Chemistry'
_journal_page_first 2171
_journal_page_last 2179
_journal_paper_doi 10.1021/ic701751r
_journal_volume 47
_journal_year 2008
_chemical_formula_sum 'C14 H24 F4 N4 Ti'
_chemical_formula_weight 372.27
_chemical_name_systematic
; 
 ? 
;
_space_group_IT_number 2
_symmetry_cell_setting triclinic
_symmetry_space_group_name_Hall '-P 1'
_symmetry_space_group_name_H-M 'P -1'
_atom_sites_solution_hydrogens geom
_atom_sites_solution_primary direct
_atom_sites_solution_secondary difmap
_audit_creation_method SHELXL-97
_cell_angle_alpha 116.763(14)
_cell_angle_beta 97.297(15)
_cell_angle_gamma 113.598(14)
_cell_formula_units_Z 1
_cell_length_a 7.9760(15)
_cell_length_b 8.3016(16)
_cell_length_c 8.3100(16)
_cell_measurement_temperature 203(2)
_cell_volume 417.25(19)
_computing_structure_refinement 'SHELXL-97 (Sheldrick, 1997)'
_computing_structure_solution 'SHELXS-97 (Sheldrick, 1990)'
_diffrn_ambient_temperature 203(2)
_diffrn_measured_fraction_theta_full 0.691
_diffrn_measured_fraction_theta_max 0.691
_diffrn_radiation_monochromator graphite
_diffrn_radiation_source 'fine-focus sealed tube'
_diffrn_radiation_type MoK\a
_diffrn_radiation_wavelength 0.71073
_diffrn_reflns_av_R_equivalents 0.0973
_diffrn_reflns_av_sigmaI/netI 0.0533
_diffrn_reflns_limit_h_max 9
_diffrn_reflns_limit_h_min -9
_diffrn_reflns_limit_k_max 9
_diffrn_reflns_limit_k_min -9
_diffrn_reflns_limit_l_max 9
_diffrn_reflns_limit_l_min -9
_diffrn_reflns_number 4123
_diffrn_reflns_theta_full 24.94
_diffrn_reflns_theta_max 24.94
_diffrn_reflns_theta_min 2.96
_exptl_absorpt_coefficient_mu 0.556
_exptl_absorpt_correction_type none
_exptl_crystal_density_diffrn 1.482
_exptl_crystal_density_method 'not measured'
_exptl_crystal_F_000 194
_exptl_crystal_size_max 0.4
_exptl_crystal_size_mid 0.3
_exptl_crystal_size_min 0.2
_refine_diff_density_max 0.237
_refine_diff_density_min -0.399
_refine_diff_density_rms 0.055
_refine_ls_extinction_method none
_refine_ls_goodness_of_fit_ref 1.060
_refine_ls_hydrogen_treatment noref
_refine_ls_matrix_type full
_refine_ls_number_parameters 110
_refine_ls_number_reflns 1007
_refine_ls_number_restraints 0
_refine_ls_restrained_S_all 1.060
_refine_ls_R_factor_all 0.0668
_refine_ls_R_factor_gt 0.0535
_refine_ls_shift/su_max 0.000
_refine_ls_shift/su_mean 0.000
_refine_ls_structure_factor_coef Fsqd
_refine_ls_weighting_details 'calc w=1/[\s^2^(Fo^2^)+(0.1086P)^2^+0.0000P] where P=(Fo^2^+2Fc^2^)/3'
_refine_ls_weighting_scheme calc
_refine_ls_wR_factor_gt 0.1485
_refine_ls_wR_factor_ref 0.1605
_reflns_number_gt 802
_reflns_number_total 1007
_reflns_threshold_expression >2sigma(I)
_cod_data_source_file ic701751r-file003_2.cif
_cod_data_source_block o2a
_cod_original_cell_volume 417.25(14)
_cod_database_code 4304267

loop_
_symmetry_equiv_pos_as_xyz
'x, y, z'
'-x, -y, -z'

loop_
_atom_site_label
_atom_site_type_symbol
_atom_site_fract_x
_atom_site_fract_y
_atom_site_fract_z
_atom_site_U_iso_or_equiv
_atom_site_adp_type
_atom_site_occupancy
_atom_site_symmetry_multiplicity
_atom_site_calc_flag
_atom_site_refinement_flags
_atom_site_disorder_assembly
_atom_site_disorder_group
C1 C 0.3019(6) 0.7941(7) 0.6586(6) 0.0499(11) Uani 1 1 d . . .
C2 C 0.6338(6) 1.0155(7) 0.8097(6) 0.0478(10) Uani 1 1 d . . .
C3 C 0.5574(6) 1.1224(7) 0.7735(7) 0.0499(10) Uani 1 1 d . . .
C4 C 0.5000(7) 0.6615(9) 0.7554(8) 0.0548(11) Uani 1 1 d . . .
H4A H 0.3715 0.5357 0.6988 0.082 Uiso 1 1 calc R . .
H4B H 0.5613 0.7167 0.8915 0.082 Uiso 1 1 calc R . .
H4C H 0.5826 0.6270 0.6869 0.082 Uiso 1 1 calc R . .
C5 C 0.8450(6) 1.0875(9) 0.9064(7) 0.0606(12) Uani 1 1 d . . .
H5A H 0.9313 1.2204 0.9230 0.091 Uiso 1 1 calc R . .
H5B H 0.8747 0.9827 0.8260 0.091 Uiso 1 1 calc R . .
H5C H 0.8652 1.1058 1.0325 0.091 Uiso 1 1 calc R . .
C6 C 0.6533(8) 1.3363(9) 0.8156(9) 0.0644(13) Uani 1 1 d . . .
H6A H 0.7949 1.4053 0.8792 0.097 Uiso 1 1 calc R . .
H6B H 0.6042 1.4155 0.9003 0.097 Uiso 1 1 calc R . .
H6C H 0.6243 1.3297 0.6951 0.097 Uiso 1 1 calc R . .
C7 C 0.2140(7) 1.0330(10) 0.6144(8) 0.0633(13) Uani 1 1 d . . .
H7A H 0.0808 0.9122 0.5505 0.095 Uiso 1 1 calc R . .
H7B H 0.2486 1.0713 0.5239 0.095 Uiso 1 1 calc R . .
H7C H 0.2214 1.1507 0.7258 0.095 Uiso 1 1 calc R . .
Ti1 Ti 0.0000 0.5000 0.5000 0.0498(4) Uani 1 2 d S . .
F1 F 0.1081(3) 0.3463(4) 0.3750(4) 0.0607(8) Uani 1 1 d . . .
F2 F 0.0463(3) 0.4574(5) 0.6950(4) 0.0605(8) Uani 1 1 d . . .
N1 N 0.4769(5) 0.8189(6) 0.7392(5) 0.0499(9) Uani 1 1 d . . .
N2 N 0.3520(5) 0.9798(6) 0.6792(5) 0.0486(9) Uani 1 1 d . . .

loop_
_atom_site_aniso_label
_atom_site_aniso_U_11
_atom_site_aniso_U_22
_atom_site_aniso_U_33
_atom_site_aniso_U_23
_atom_site_aniso_U_13
_atom_site_aniso_U_12
C1 0.046(2) 0.054(3) 0.054(3) 0.031(2) 0.021(2) 0.028(2)
C2 0.0397(18) 0.052(3) 0.048(2) 0.025(2) 0.016(2) 0.024(2)
C3 0.046(2) 0.048(3) 0.056(3) 0.030(2) 0.022(2) 0.023(2)
C4 0.054(2) 0.054(3) 0.067(3) 0.037(3) 0.024(2) 0.032(2)
C5 0.043(2) 0.059(3) 0.063(3) 0.025(3) 0.012(2) 0.025(2)
C6 0.057(2) 0.056(3) 0.083(3) 0.040(3) 0.032(3) 0.029(3)
C7 0.054(2) 0.068(4) 0.084(3) 0.046(3) 0.029(3) 0.038(3)
Ti1 0.0419(6) 0.0496(8) 0.0524(7) 0.0246(6) 0.0183(5) 0.0230(5)
F1 0.0479(13) 0.060(2) 0.0627(16) 0.0255(15) 0.0215(13) 0.0274(14)
F2 0.0519(13) 0.065(2) 0.0621(17) 0.0350(16) 0.0220(14) 0.0278(14)
N1 0.0454(17) 0.054(3) 0.053(2) 0.029(2) 0.0198(18) 0.0282(19)
N2 0.0407(17) 0.050(3) 0.053(2) 0.027(2) 0.0154(18) 0.0239(19)

loop_
_atom_type_symbol
_atom_type_description
_atom_type_scat_dispersion_real
_atom_type_scat_dispersion_imag
_atom_type_scat_source
C C 0.0033 0.0016 'International Tables Vol C Tables 4.2.6.8 and 6.1.1.4'
H H 0.0000 0.0000 'International Tables Vol C Tables 4.2.6.8 and 6.1.1.4'
N N 0.0061 0.0033 'International Tables Vol C Tables 4.2.6.8 and 6.1.1.4'
F F 0.0171 0.0103 'International Tables Vol C Tables 4.2.6.8 and 6.1.1.4'
Ti Ti 0.2776 0.4457 'International Tables Vol C Tables 4.2.6.8 and 6.1.1.4'

loop_
_geom_angle_atom_site_label_1
_geom_angle_atom_site_label_2
_geom_angle_atom_site_label_3
_geom_angle
_geom_angle_site_symmetry_1
_geom_angle_site_symmetry_3
_geom_angle_publ_flag
N2 C1 N1 104.2(3) . . ?
N2 C1 Ti1 127.6(3) . . ?
N1 C1 Ti1 128.0(3) . . ?
C3 C2 N1 106.8(3) . . ?
C3 C2 C5 129.3(4) . . ?
N1 C2 C5 123.9(4) . . ?
C2 C3 N2 105.2(4) . . ?
C2 C3 C6 131.2(4) . . ?
N2 C3 C6 123.5(4) . . ?
F2 Ti1 F2 180.0 . 2_566 ?
F2 Ti1 F1 90.59(11) . 2_566 ?
F2 Ti1 F1 89.41(11) 2_566 2_566 ?
F2 Ti1 F1 89.41(11) . . ?
F2 Ti1 F1 90.59(11) 2_566 . ?
F1 Ti1 F1 180.000(1) 2_566 . ?
F2 Ti1 C1 90.17(14) . 2_566 ?
F2 Ti1 C1 89.83(14) 2_566 2_566 ?
F1 Ti1 C1 89.28(12) 2_566 2_566 ?
F1 Ti1 C1 90.72(12) . 2_566 ?
F2 Ti1 C1 89.83(14) . . ?
F2 Ti1 C1 90.17(14) 2_566 . ?
F1 Ti1 C1 90.72(12) 2_566 . ?
F1 Ti1 C1 89.28(12) . . ?
C1 Ti1 C1 180.00(19) 2_566 . ?
C1 N1 C2 112.1(3) . . ?
C1 N1 C4 125.2(4) . . ?
C2 N1 C4 122.7(3) . . ?
C1 N2 C3 111.7(3) . . ?
C1 N2 C7 125.5(4) . . ?
C3 N2 C7 122.8(4) . . ?

loop_
_geom_bond_atom_site_label_1
_geom_bond_atom_site_label_2
_geom_bond_distance
_geom_bond_site_symmetry_2
_geom_bond_publ_flag
C1 N2 1.348(6) . ?
C1 N1 1.359(5) . ?
C1 Ti1 2.255(4) . ?
C2 C3 1.369(6) . ?
C2 N1 1.375(6) . ?
C2 C5 1.503(5) . ?
C3 N2 1.409(6) . ?
C3 C6 1.465(7) . ?
C4 N1 1.451(5) . ?
C7 N2 1.466(5) . ?
Ti1 F2 1.831(3) . ?
Ti1 F2 1.831(3) 2_566 ?
Ti1 F1 1.835(2) 2_566 ?
Ti1 F1 1.835(2) . ?
Ti1 C1 2.255(4) 2_566 ?
